data_2228131
loop_
_publ_author_name
'Cheng, Ying'
'He, Xing-Jin'

_publ_section_title
;
 Yuzurimine from of <i>Daphniphyllum macropodum</i> Miq.
;
_journal_coeditor_code XU5044
_journal_issue 11
_journal_name_full 'Acta Crystallographica Section E'
_journal_page_first o3013
_journal_paper_doi 10.1107/S1600536810041188
_journal_volume 66
_journal_year 2010
_chemical_formula_iupac 'C27 H37 N O7'
_chemical_formula_moiety 'C27 H37 N O7'
_chemical_formula_sum 'C27 H37 N O7'
_chemical_formula_weight 487.58
_chemical_name_systematic
;
methyl <i>rel</i>-(3<i>R</i>,6<i>R</i>,10a<i>S</i>,11<i>S</i>,12a<i>S</i>)-
5-acetoxy-5a-acetoxymethyl-12b-hydroxy-3-methyl-
2,3,3a,5,5a,6,7,8,9,10,10a,11,12,12b-tetradecahydro-4<i>H</i>-1,6-
methanocyclopenta[1,8]azuleno[4,3-<i>a-g</i>]indole-11-carboxylate
;
_space_group_IT_number 19
_symmetry_cell_setting orthorhombic
_symmetry_space_group_name_Hall 'P 2ac 2ab'
_symmetry_space_group_name_H-M 'P 21 21 21'
_atom_sites_solution_hydrogens geom
_atom_sites_solution_primary direct
_atom_sites_solution_secondary difmap
_audit_creation_method SHELXL-97
_cell_angle_alpha 90.00
_cell_angle_beta 90.00
_cell_angle_gamma 90.00
_cell_formula_units_Z 4
_cell_length_a 9.5980(3)
_cell_length_b 9.7437(2)
_cell_length_c 26.0986(6)
_cell_measurement_reflns_used 4404
_cell_measurement_temperature 294(2)
_cell_measurement_theta_max 27.0
_cell_measurement_theta_min 3.0
_cell_volume 2440.74(11)
_computing_cell_refinement '<i>CrysAlis Pro CCD</i> (Oxford Diffraction, 2009)'
_computing_data_collection '<i>CrysAlis Pro CCD</i> (Oxford Diffraction, 2009)'
_computing_data_reduction '<i>CrysAlis Pro RED</i> (Oxford Diffraction, 2009)'
_computing_molecular_graphics 'SHELXTL (Sheldrick, 2008)'
_computing_publication_material 'SHELXTL (Sheldrick, 2008)'
_computing_structure_refinement 'SHELXTL (Sheldrick, 2008)'
_computing_structure_solution 'SHELXTL (Sheldrick, 2008)'
_diffrn_ambient_temperature 294(2)
_diffrn_measured_fraction_theta_full 0.998
_diffrn_measured_fraction_theta_max 0.998
_diffrn_measurement_device_type 'Oxford Xcalibur diffractometer with an Eos CCD detector'
_diffrn_measurement_method '\w scans'
_diffrn_radiation_monochromator graphite
_diffrn_radiation_source 'fine-focus sealed tube'
_diffrn_radiation_type MoK\a
_diffrn_radiation_wavelength 0.71073
_diffrn_reflns_av_R_equivalents 0.0185
_diffrn_reflns_av_sigmaI/netI 0.0286
_diffrn_reflns_limit_h_max 11
_diffrn_reflns_limit_h_min -4
_diffrn_reflns_limit_k_max 6
_diffrn_reflns_limit_k_min -12
_diffrn_reflns_limit_l_max 25
_diffrn_reflns_limit_l_min -32
_diffrn_reflns_number 8335
_diffrn_reflns_theta_full 26.37
_diffrn_reflns_theta_max 26.37
_diffrn_reflns_theta_min 3.08
_diffrn_standards_interval_count 0
_diffrn_standards_interval_time 0
_diffrn_standards_number 0
_exptl_absorpt_coefficient_mu 0.095
_exptl_absorpt_correction_type none
_exptl_crystal_colour colorless
_exptl_crystal_density_diffrn 1.327
_exptl_crystal_density_method 'not measured'
_exptl_crystal_description block
_exptl_crystal_F_000 1048
_exptl_crystal_size_max 0.60
_exptl_crystal_size_mid 0.45
_exptl_crystal_size_min 0.20
_refine_diff_density_max 0.479
_refine_diff_density_min -0.187
_refine_ls_extinction_method none
_refine_ls_goodness_of_fit_ref 1.042
_refine_ls_hydrogen_treatment constr
_refine_ls_matrix_type full
_refine_ls_number_parameters 317
_refine_ls_number_reflns 2836
_refine_ls_number_restraints 0
_refine_ls_restrained_S_all 1.042
_refine_ls_R_factor_all 0.0565
_refine_ls_R_factor_gt 0.0443
_refine_ls_shift/su_max 0.001
_refine_ls_shift/su_mean 0.000
_refine_ls_structure_factor_coef Fsqd
_refine_ls_weighting_details 'calc w=1/[\s^2^(Fo^2^)+(0.0793P)^2^] where P=(Fo^2^+2Fc^2^)/3'
_refine_ls_weighting_scheme calc
_refine_ls_wR_factor_gt 0.1144
_refine_ls_wR_factor_ref 0.1200
_reflns_number_gt 2236
_reflns_number_total 2836
_reflns_threshold_expression >2sigma(I)
_cod_data_source_file xu5044.cif
_cod_data_source_block I
_cod_database_code 2228131
_cod_database_fobs_code 2228131

loop_
_symmetry_equiv_pos_as_xyz
'x, y, z'
'x+1/2, -y+1/2, -z'
'-x, y+1/2, -z+1/2'
'-x+1/2, -y, z+1/2'

loop_
_atom_site_type_symbol
_atom_site_label
_atom_site_fract_x
_atom_site_fract_y
_atom_site_fract_z
_atom_site_U_iso_or_equiv
_atom_site_adp_type
_atom_site_calc_flag
_atom_site_refinement_flags
_atom_site_occupancy
_atom_site_disorder_assembly
_atom_site_disorder_group
O O1 0.6702(2) 0.3147(2) 0.46602(7) 0.0382(5) Uani d . 1 . .
H H1 0.7380 0.3170 0.4469 0.057 Uiso calc R 1 . .
O O2 0.1503(2) 0.46110(19) 0.39329(7) 0.0362(5) Uani d . 1 . .
O O3 -0.0227(3) 0.3209(3) 0.41677(10) 0.0737(8) Uani d . 1 . .
O O4 0.1867(2) 0.2863(2) 0.31031(7) 0.0404(5) Uani d . 1 . .
O O5 0.1503(4) 0.0913(3) 0.26965(11) 0.0921(11) Uani d . 1 . .
O O6 0.3018(3) -0.1150(3) 0.40070(9) 0.0687(7) Uani d . 1 . .
O O7 0.4426(3) -0.0900(3) 0.33499(9) 0.0768(9) Uani d . 1 . .
N N1 0.6017(2) 0.4877(2) 0.41036(8) 0.0332(5) Uani d . 1 . .
C C1 0.5508(3) 0.3699(3) 0.43982(9) 0.0295(6) Uani d . 1 . .
C C2 0.4577(3) 0.4292(3) 0.48146(9) 0.0342(6) Uani d . 1 . .
H H2 0.4451 0.3630 0.5094 0.041 Uiso calc R 1 . .
C C3 0.3173(3) 0.4728(3) 0.45943(10) 0.0380(7) Uani d . 1 . .
H H3B 0.2505 0.4779 0.4873 0.046 Uiso calc R 1 . .
H H3A 0.3269 0.5645 0.4453 0.046 Uiso calc R 1 . .
C C4 0.2579(3) 0.3794(3) 0.41792(9) 0.0314(6) Uani d . 1 . .
H H4 0.2134 0.3006 0.4346 0.038 Uiso calc R 1 . .
C C5 0.3605(3) 0.3247(2) 0.37656(9) 0.0273(5) Uani d . 1 . .
C C6 0.4181(3) 0.4432(3) 0.34171(10) 0.0327(6) Uani d . 1 . .
H H6 0.3356 0.4956 0.3313 0.039 Uiso calc R 1 . .
C C12 0.4869(3) 0.3971(3) 0.29090(9) 0.0395(7) Uani d . 1 . .
H H12B 0.4272 0.3283 0.2754 0.047 Uiso calc R 1 . .
H H12A 0.4882 0.4755 0.2680 0.047 Uiso calc R 1 . .
C C11 0.6344(3) 0.3386(4) 0.29319(10) 0.0462(8) Uani d . 1 . .
H H11B 0.6622 0.3129 0.2588 0.055 Uiso calc R 1 . .
H H11A 0.6969 0.4107 0.3045 0.055 Uiso calc R 1 . .
C C10 0.6540(3) 0.2175(3) 0.32725(10) 0.0381(7) Uani d . 1 . .
C C17 0.7564(4) 0.1055(4) 0.31502(12) 0.0595(10) Uani d . 1 . .
H H17A 0.8510 0.1392 0.3185 0.071 Uiso calc R 1 . .
H H17B 0.7433 0.0737 0.2801 0.071 Uiso calc R 1 . .
C C16 0.7302(4) -0.0094(4) 0.35225(12) 0.0604(10) Uani d . 1 . .
H H16A 0.8171 -0.0456 0.3655 0.073 Uiso calc R 1 . .
H H16B 0.6784 -0.0832 0.3361 0.073 Uiso calc R 1 . .
C C15 0.6441(3) 0.0580(3) 0.39524(11) 0.0411(7) Uani d . 1 . .
H H15 0.7077 0.0796 0.4235 0.049 Uiso calc R 1 . .
C C14 0.5100(3) -0.0001(3) 0.41841(11) 0.0389(7) Uani d . 1 . .
H H14 0.5328 -0.0641 0.4461 0.047 Uiso calc R 1 . .
C C13 0.4398(3) 0.1315(3) 0.44104(9) 0.0336(6) Uani d . 1 . .
H H13A 0.4709 0.1465 0.4760 0.040 Uiso calc R 1 . .
H H13B 0.3393 0.1213 0.4412 0.040 Uiso calc R 1 . .
C C8 0.4837(3) 0.2571(2) 0.40589(9) 0.0268(6) Uani d . 1 . .
C C9 0.5948(3) 0.1916(3) 0.37249(10) 0.0316(6) Uani d . 1 . .
C C19 0.6329(4) 0.5914(3) 0.45071(11) 0.0467(8) Uani d . 1 . .
H H19B 0.6076 0.6824 0.4388 0.056 Uiso calc R 1 . .
H H19A 0.7316 0.5910 0.4586 0.056 Uiso calc R 1 . .
C C18 0.5466(3) 0.5536(3) 0.49960(11) 0.0438(7) Uani d . 1 . .
H H18 0.6119 0.5204 0.5256 0.053 Uiso calc R 1 . .
C C7 0.5085(3) 0.5450(3) 0.37085(11) 0.0406(7) Uani d . 1 . .
H H7B 0.5651 0.5943 0.3462 0.049 Uiso calc R 1 . .
H H7A 0.4477 0.6114 0.3872 0.049 Uiso calc R 1 . .
C C20 0.4694(5) 0.6767(4) 0.52205(14) 0.0678(11) Uani d . 1 . .
H H20A 0.4126 0.6471 0.5502 0.102 Uiso calc R 1 . .
H H20C 0.4114 0.7171 0.4962 0.102 Uiso calc R 1 . .
H H20B 0.5357 0.7434 0.5339 0.102 Uiso calc R 1 . .
C C21 0.0177(3) 0.4231(3) 0.39505(10) 0.0393(7) Uani d . 1 . .
C C22 -0.0720(3) 0.5211(4) 0.36612(12) 0.0503(8) Uani d . 1 . .
H H22B -0.1680 0.5048 0.3744 0.076 Uiso calc R 1 . .
H H22C -0.0581 0.5082 0.3300 0.076 Uiso calc R 1 . .
H H22A -0.0476 0.6134 0.3753 0.076 Uiso calc R 1 . .
C C23 0.2849(3) 0.2182(3) 0.34440(10) 0.0339(6) Uani d . 1 . .
H H23B 0.3518 0.1661 0.3244 0.041 Uiso calc R 1 . .
H H23A 0.2354 0.1549 0.3666 0.041 Uiso calc R 1 . .
C C24 0.1298(3) 0.2110(3) 0.27347(10) 0.0407(7) Uani d . 1 . .
C C25 0.0380(4) 0.2931(4) 0.24032(11) 0.0509(8) Uani d . 1 . .
H H25C -0.0115 0.2334 0.2174 0.076 Uiso calc R 1 . .
H H25B 0.0930 0.3567 0.2208 0.076 Uiso calc R 1 . .
H H25A -0.0273 0.3427 0.2611 0.076 Uiso calc R 1 . .
C C26 0.4157(4) -0.0727(3) 0.37809(12) 0.0462(8) Uani d . 1 . .
C C27 0.2020(5) -0.1746(4) 0.36432(14) 0.0790(12) Uani d . 1 . .
H H27B 0.2100 -0.2728 0.3648 0.118 Uiso calc R 1 . .
H H27C 0.2217 -0.1413 0.3305 0.118 Uiso calc R 1 . .
H H27A 0.1091 -0.1487 0.3739 0.118 Uiso calc R 1 . .

loop_
_atom_site_aniso_label
_atom_site_aniso_U_11
_atom_site_aniso_U_22
_atom_site_aniso_U_33
_atom_site_aniso_U_12
_atom_site_aniso_U_13
_atom_site_aniso_U_23
O1 0.0288(10) 0.0501(11) 0.0357(9) -0.0001(11) -0.0087(8) 0.0011(9)
O2 0.0214(9) 0.0407(10) 0.0465(11) 0.0010(9) -0.0012(8) 0.0061(9)
O3 0.0356(13) 0.0947(19) 0.0909(18) -0.0145(15) -0.0098(13) 0.0483(17)
O4 0.0387(11) 0.0407(10) 0.0417(10) 0.0026(11) -0.0183(9) -0.0028(9)
O5 0.124(3) 0.0572(15) 0.0951(19) 0.020(2) -0.068(2) -0.0273(15)
O6 0.0680(17) 0.0769(17) 0.0612(13) -0.0202(16) 0.0013(13) -0.0102(13)
O7 0.087(2) 0.097(2) 0.0469(13) -0.0159(19) 0.0028(14) -0.0190(14)
N1 0.0290(12) 0.0368(12) 0.0337(11) -0.0056(11) -0.0028(10) -0.0008(10)
C1 0.0264(14) 0.0326(13) 0.0295(12) -0.0026(12) -0.0045(10) 0.0003(11)
C2 0.0357(15) 0.0407(15) 0.0263(12) -0.0004(15) -0.0025(11) -0.0016(11)
C3 0.0315(14) 0.0489(16) 0.0337(13) 0.0044(14) 0.0017(12) -0.0054(13)
C4 0.0242(13) 0.0365(14) 0.0334(13) -0.0002(12) 0.0003(11) 0.0068(12)
C5 0.0250(13) 0.0295(12) 0.0273(11) -0.0013(12) -0.0020(10) 0.0023(11)
C6 0.0270(14) 0.0394(14) 0.0318(13) 0.0008(14) -0.0029(11) 0.0093(12)
C12 0.0400(16) 0.0497(16) 0.0288(13) -0.0013(16) -0.0002(12) 0.0097(13)
C11 0.0383(17) 0.067(2) 0.0333(14) 0.0026(18) 0.0104(13) 0.0074(14)
C10 0.0314(15) 0.0524(16) 0.0305(12) 0.0035(16) 0.0028(12) -0.0027(13)
C17 0.054(2) 0.078(2) 0.0459(16) 0.025(2) 0.0068(16) -0.0050(17)
C16 0.057(2) 0.064(2) 0.0599(19) 0.024(2) 0.0079(18) -0.0019(18)
C15 0.0401(17) 0.0439(15) 0.0392(14) 0.0125(16) -0.0056(13) 0.0039(13)
C14 0.0404(17) 0.0360(14) 0.0404(15) 0.0080(15) -0.0078(13) 0.0043(13)
C13 0.0374(16) 0.0346(13) 0.0287(12) -0.0016(13) -0.0036(11) 0.0043(12)
C8 0.0260(13) 0.0311(12) 0.0235(12) -0.0009(12) -0.0037(10) 0.0013(10)
C9 0.0275(13) 0.0361(13) 0.0313(13) 0.0042(13) -0.0051(11) -0.0010(12)
C19 0.0461(19) 0.0435(15) 0.0506(16) -0.0104(16) -0.0060(15) -0.0084(14)
C18 0.0455(18) 0.0479(17) 0.0381(14) -0.0005(16) -0.0063(14) -0.0115(14)
C7 0.0438(17) 0.0350(14) 0.0429(15) -0.0026(15) -0.0021(14) 0.0063(13)
C20 0.072(3) 0.062(2) 0.069(2) -0.002(2) 0.001(2) -0.0308(19)
C21 0.0271(15) 0.0557(17) 0.0352(14) -0.0062(15) 0.0004(12) 0.0056(14)
C22 0.0322(16) 0.066(2) 0.0526(18) 0.0039(17) -0.0034(14) 0.0042(17)
C23 0.0349(15) 0.0344(13) 0.0326(12) 0.0024(14) -0.0091(12) 0.0024(12)
C24 0.0372(16) 0.0472(16) 0.0377(14) -0.0017(16) -0.0084(13) -0.0042(14)
C25 0.052(2) 0.0589(18) 0.0421(16) -0.0022(19) -0.0180(15) 0.0047(15)
C26 0.060(2) 0.0328(14) 0.0455(18) 0.0046(16) 0.0151(16) 0.0020(14)
C27 0.073(3) 0.075(3) 0.089(3) -0.017(2) -0.021(2) -0.022(2)

loop_
_atom_type_symbol
_atom_type_description
_atom_type_scat_dispersion_real
_atom_type_scat_dispersion_imag
_atom_type_scat_source
C C 0.0033 0.0000 'International Tables Vol C Tables 4.2.6.8 and 6.1.1.4'
H H 0.0000 0.0000 'International Tables Vol C Tables 4.2.6.8 and 6.1.1.4'
O O 0.0106 0.0000 'International Tables Vol C Tables 4.2.6.8 and 6.1.1.4'
N N 0.0061 0.0000 'International Tables Vol C Tables 4.2.6.8 and 6.1.1.4'

loop_
_geom_angle_atom_site_label_1
_geom_angle_atom_site_label_2
_geom_angle_atom_site_label_3
_geom_angle_site_symmetry_1
_geom_angle_site_symmetry_3
_geom_angle
_geom_angle_publ_flag
C1 O1 H1 . . 109.5 ?
C21 O2 C4 . . 120.9(2) ?
C24 O4 C23 . . 117.2(2) ?
C26 O6 C27 . . 112.2(3) ?
C1 N1 C7 . . 117.4(2) ?
C1 N1 C19 . . 103.1(2) ?
C7 N1 C19 . . 111.0(2) ?
O1 C1 N1 . . 106.1(2) ?
O1 C1 C2 . . 105.67(19) ?
N1 C1 C2 . . 105.9(2) ?
O1 C1 C8 . . 109.7(2) ?
N1 C1 C8 . . 113.19(19) ?
C2 C1 C8 . . 115.6(2) ?
C1 C2 C3 . . 110.8(2) ?
C1 C2 C18 . . 101.0(2) ?
C3 C2 C18 . . 112.4(2) ?
C1 C2 H2 . . 110.7 ?
C3 C2 H2 . . 110.7 ?
C18 C2 H2 . . 110.7 ?
C4 C3 C2 . . 115.5(2) ?
C4 C3 H3B . . 108.4 ?
C2 C3 H3B . . 108.4 ?
C4 C3 H3A . . 108.4 ?
C2 C3 H3A . . 108.4 ?
H3B C3 H3A . . 107.5 ?
O2 C4 C3 . . 104.6(2) ?
O2 C4 C5 . . 109.29(19) ?
C3 C4 C5 . . 117.4(2) ?
O2 C4 H4 . . 108.4 ?
C3 C4 H4 . . 108.4 ?
C5 C4 H4 . . 108.4 ?
C23 C5 C8 . . 110.21(19) ?
C23 C5 C4 . . 108.4(2) ?
C8 C5 C4 . . 106.53(18) ?
C23 C5 C6 . . 110.51(19) ?
C8 C5 C6 . . 109.2(2) ?
C4 C5 C6 . . 111.9(2) ?
C7 C6 C12 . . 112.0(2) ?
C7 C6 C5 . . 113.0(2) ?
C12 C6 C5 . . 115.7(2) ?
C7 C6 H6 . . 105.0 ?
C12 C6 H6 . . 105.0 ?
C5 C6 H6 . . 105.0 ?
C11 C12 C6 . . 118.0(2) ?
C11 C12 H12B . . 107.8 ?
C6 C12 H12B . . 107.8 ?
C11 C12 H12A . . 107.8 ?
C6 C12 H12A . . 107.8 ?
H12B C12 H12A . . 107.1 ?
C10 C11 C12 . . 115.8(2) ?
C10 C11 H11B . . 108.3 ?
C12 C11 H11B . . 108.3 ?
C10 C11 H11A . . 108.3 ?
C12 C11 H11A . . 108.3 ?
H11B C11 H11A . . 107.4 ?
C9 C10 C11 . . 128.6(3) ?
C9 C10 C17 . . 109.2(3) ?
C11 C10 C17 . . 122.1(3) ?
C10 C17 C16 . . 107.1(3) ?
C10 C17 H17A . . 110.3 ?
C16 C17 H17A . . 110.3 ?
C10 C17 H17B . . 110.3 ?
C16 C17 H17B . . 110.3 ?
H17A C17 H17B . . 108.5 ?
C17 C16 C15 . . 104.1(3) ?
C17 C16 H16A . . 110.9 ?
C15 C16 H16A . . 110.9 ?
C17 C16 H16B . . 110.9 ?
C15 C16 H16B . . 110.9 ?
H16A C16 H16B . . 109.0 ?
C9 C15 C14 . . 102.1(2) ?
C9 C15 C16 . . 104.5(2) ?
C14 C15 C16 . . 125.6(3) ?
C9 C15 H15 . . 107.8 ?
C14 C15 H15 . . 107.8 ?
C16 C15 H15 . . 107.8 ?
C15 C14 C26 . . 112.9(2) ?
C15 C14 C13 . . 102.0(2) ?
C26 C14 C13 . . 112.1(2) ?
C15 C14 H14 . . 109.8 ?
C26 C14 H14 . . 109.8 ?
C13 C14 H14 . . 109.8 ?
C14 C13 C8 . . 107.5(2) ?
C14 C13 H13A . . 110.2 ?
C8 C13 H13A . . 110.2 ?
C14 C13 H13B . . 110.2 ?
C8 C13 H13B . . 110.2 ?
H13A C13 H13B . . 108.5 ?
C9 C8 C1 . . 109.5(2) ?
C9 C8 C5 . . 115.43(18) ?
C1 C8 C5 . . 107.3(2) ?
C9 C8 C13 . . 101.2(2) ?
C1 C8 C13 . . 109.08(18) ?
C5 C8 C13 . . 114.2(2) ?
C10 C9 C15 . . 112.2(3) ?
C10 C9 C8 . . 136.7(3) ?
C15 C9 C8 . . 111.0(2) ?
N1 C19 C18 . . 108.1(2) ?
N1 C19 H19B . . 110.1 ?
C18 C19 H19B . . 110.1 ?
N1 C19 H19A . . 110.1 ?
C18 C19 H19A . . 110.1 ?
H19B C19 H19A . . 108.4 ?
C20 C18 C2 . . 117.6(3) ?
C20 C18 C19 . . 112.6(3) ?
C2 C18 C19 . . 103.0(2) ?
C20 C18 H18 . . 107.7 ?
C2 C18 H18 . . 107.7 ?
C19 C18 H18 . . 107.7 ?
N1 C7 C6 . . 116.7(2) ?
N1 C7 H7B . . 108.1 ?
C6 C7 H7B . . 108.1 ?
N1 C7 H7A . . 108.1 ?
C6 C7 H7A . . 108.1 ?
H7B C7 H7A . . 107.3 ?
C18 C20 H20A . . 109.5 ?
C18 C20 H20C . . 109.5 ?
H20A C20 H20C . . 109.5 ?
C18 C20 H20B . . 109.5 ?
H20A C20 H20B . . 109.5 ?
H20C C20 H20B . . 109.5 ?
O3 C21 O2 . . 123.6(3) ?
O3 C21 C22 . . 125.4(3) ?
O2 C21 C22 . . 110.9(3) ?
C21 C22 H22B . . 109.5 ?
C21 C22 H22C . . 109.5 ?
H22B C22 H22C . . 109.5 ?
C21 C22 H22A . . 109.5 ?
H22B C22 H22A . . 109.5 ?
H22C C22 H22A . . 109.5 ?
O4 C23 C5 . . 109.6(2) ?
O4 C23 H23B . . 109.8 ?
C5 C23 H23B . . 109.8 ?
O4 C23 H23A . . 109.8 ?
C5 C23 H23A . . 109.8 ?
H23B C23 H23A . . 108.2 ?
O5 C24 O4 . . 122.4(3) ?
O5 C24 C25 . . 125.8(3) ?
O4 C24 C25 . . 111.8(3) ?
C24 C25 H25C . . 109.5 ?
C24 C25 H25B . . 109.5 ?
H25C C25 H25B . . 109.5 ?
C24 C25 H25A . . 109.5 ?
H25C C25 H25A . . 109.5 ?
H25B C25 H25A . . 109.5 ?
O7 C26 O6 . . 125.0(4) ?
O7 C26 C14 . . 126.0(3) ?
O6 C26 C14 . . 108.9(2) ?
O6 C27 H27B . . 109.5 ?
O6 C27 H27C . . 109.5 ?
H27B C27 H27C . . 109.5 ?
O6 C27 H27A . . 109.5 ?
H27B C27 H27A . . 109.5 ?
H27C C27 H27A . . 109.5 ?

loop_
_geom_bond_atom_site_label_1
_geom_bond_atom_site_label_2
_geom_bond_site_symmetry_2
_geom_bond_distance
_geom_bond_publ_flag
O1 C1 . 1.439(3) ?
O1 H1 . 0.8200 ?
O2 C21 . 1.327(4) ?
O2 C4 . 1.454(3) ?
O3 C21 . 1.209(4) ?
O4 C24 . 1.327(3) ?
O4 C23 . 1.456(3) ?
O5 C24 . 1.187(4) ?
O6 C26 . 1.309(4) ?
O6 C27 . 1.468(4) ?
O7 C26 . 1.166(4) ?
N1 C1 . 1.465(4) ?
N1 C7 . 1.475(4) ?
N1 C19 . 1.490(4) ?
C1 C2 . 1.521(4) ?
C1 C8 . 1.552(4) ?
C2 C3 . 1.526(4) ?
C2 C18 . 1.556(4) ?
C2 H2 . 0.9800 ?
C3 C4 . 1.526(4) ?
C3 H3B . 0.9700 ?
C3 H3A . 0.9700 ?
C4 C5 . 1.555(4) ?
C4 H4 . 0.9800 ?
C5 C23 . 1.520(4) ?
C5 C8 . 1.555(3) ?
C5 C6 . 1.570(3) ?
C6 C7 . 1.522(4) ?
C6 C12 . 1.548(4) ?
C6 H6 . 0.9800 ?
C12 C11 . 1.528(4) ?
C12 H12B . 0.9700 ?
C12 H12A . 0.9700 ?
C11 C10 . 1.489(4) ?
C11 H11B . 0.9700 ?
C11 H11A . 0.9700 ?
C10 C9 . 1.335(4) ?
C10 C17 . 1.502(4) ?
C17 C16 . 1.504(5) ?
C17 H17A . 0.9700 ?
C17 H17B . 0.9700 ?
C16 C15 . 1.540(4) ?
C16 H16A . 0.9700 ?
C16 H16B . 0.9700 ?
C15 C9 . 1.508(4) ?
C15 C14 . 1.531(5) ?
C15 H15 . 0.9800 ?
C14 C26 . 1.558(5) ?
C14 C13 . 1.564(4) ?
C14 H14 . 0.9800 ?
C13 C8 . 1.586(4) ?
C13 H13A . 0.9700 ?
C13 H13B . 0.9700 ?
C8 C9 . 1.518(4) ?
C19 C18 . 1.565(4) ?
C19 H19B . 0.9700 ?
C19 H19A . 0.9700 ?
C18 C20 . 1.527(4) ?
C18 H18 . 0.9800 ?
C7 H7B . 0.9700 ?
C7 H7A . 0.9700 ?
C20 H20A . 0.9600 ?
C20 H20C . 0.9600 ?
C20 H20B . 0.9600 ?
C21 C22 . 1.491(4) ?
C22 H22B . 0.9600 ?
C22 H22C . 0.9600 ?
C22 H22A . 0.9600 ?
C23 H23B . 0.9700 ?
C23 H23A . 0.9700 ?
C24 C25 . 1.471(4) ?
C25 H25C . 0.9600 ?
C25 H25B . 0.9600 ?
C25 H25A . 0.9600 ?
C27 H27B . 0.9600 ?
C27 H27C . 0.9600 ?
C27 H27A . 0.9600 ?

loop_
_geom_hbond_atom_site_label_D
_geom_hbond_atom_site_label_H
_geom_hbond_atom_site_label_A
_geom_hbond_site_symmetry_A
_geom_hbond_distance_DH
_geom_hbond_distance_HA
_geom_hbond_distance_DA
_geom_hbond_angle_DHA
O1 H1 O3 1_655 0.82 2.43 3.216(3) 161
C22 H22B N1 1_455 0.96 2.41 3.354(4) 169

loop_
_cod_related_entry_id
_cod_related_entry_database
_cod_related_entry_code
1 ChemSpider 30656320
